data_7238923
loop_
_publ_author_name
'Basu, Arghya'
'Dey, Sandeep Kumar'
'Das, Gopal'

_publ_section_title
;
 Amidothiourea based colorimetric receptors for basic anions: evidence of
 anion induced deprotonation of amide --NH proton and hydroxide induced
 anion&#x22EF;\p interaction with the deprotonated receptors
;
_journal_issue 18
_journal_name_full 'RSC Advances'
_journal_page_first 6596
_journal_paper_doi 10.1039/c3ra23123b
_journal_volume 3
_journal_year 2013
_chemical_formula_sum 'C68 H98 N12 O11 S2'
_chemical_formula_weight 1323.72
_space_group_IT_number 2
_space_group_name_Hall '-P 1'
_space_group_name_H-M_alt 'P -1'
_symmetry_cell_setting triclinic
_symmetry_space_group_name_H-M 'P -1'
_atom_sites_solution_hydrogens geom
_atom_sites_solution_primary direct
_atom_sites_solution_secondary difmap
_audit_creation_method SHELXL-97
_cell_angle_alpha 111.240(2)
_cell_angle_beta 111.383(2)
_cell_angle_gamma 93.571(2)
_cell_formula_units_Z 2
_cell_length_a 15.6959(6)
_cell_length_b 16.0526(7)
_cell_length_c 17.2487(8)
_cell_measurement_temperature 298(2)
_cell_measurement_theta_max 21.27
_cell_measurement_theta_min 1.18
_cell_volume 3676.1(3)
_computing_structure_refinement 'SHELXL-97 (Sheldrick, 1997)'
_computing_structure_solution 'SHELXS-97 (Sheldrick, 1990)'
_diffrn_ambient_temperature 298(2)
_diffrn_measured_fraction_theta_full 0.993
_diffrn_measured_fraction_theta_max 0.993
_diffrn_radiation_monochromator graphite
_diffrn_radiation_source 'fine-focus sealed tube'
_diffrn_radiation_type MoK\a
_diffrn_radiation_wavelength 0.71073
_diffrn_reflns_av_R_equivalents 0.0370
_diffrn_reflns_av_sigmaI/netI 0.0377
_diffrn_reflns_limit_h_max 18
_diffrn_reflns_limit_h_min -18
_diffrn_reflns_limit_k_max 18
_diffrn_reflns_limit_k_min -18
_diffrn_reflns_limit_l_max 20
_diffrn_reflns_limit_l_min -18
_diffrn_reflns_number 41515
_diffrn_reflns_theta_full 24.77
_diffrn_reflns_theta_max 24.77
_diffrn_reflns_theta_min 1.76
_exptl_absorpt_coefficient_mu 0.136
_exptl_absorpt_correction_T_max 0.963
_exptl_absorpt_correction_T_min 0.957
_exptl_absorpt_correction_type multi-scan
_exptl_absorpt_process_details SADBAS
_exptl_crystal_colour red
_exptl_crystal_density_diffrn 1.196
_exptl_crystal_density_method 'not measured'
_exptl_crystal_description block
_exptl_crystal_F_000 1420
_exptl_crystal_size_max 0.32
_exptl_crystal_size_mid 0.30
_exptl_crystal_size_min 0.28
_refine_diff_density_max 0.794
_refine_diff_density_min -0.419
_refine_diff_density_rms 0.047
_refine_ls_extinction_method none
_refine_ls_goodness_of_fit_ref 1.134
_refine_ls_matrix_type full
_refine_ls_number_parameters 870
_refine_ls_number_reflns 12318
_refine_ls_number_restraints 16
_refine_ls_restrained_S_all 1.185
_refine_ls_R_factor_all 0.1103
_refine_ls_R_factor_gt 0.0684
_refine_ls_shift/su_max 0.002
_refine_ls_shift/su_mean 0.001
_refine_ls_structure_factor_coef Fsqd
_refine_ls_weighting_details 'calc w=1/[\s^2^(Fo^2^)+(0.1000P)^2^+0.9679P] where P=(Fo^2^+2Fc^2^)/3'
_refine_ls_weighting_scheme calc
_refine_ls_wR_factor_gt 0.1891
_refine_ls_wR_factor_ref 0.2174
_reflns_number_gt 7489
_reflns_number_total 12518
_reflns_threshold_expression >2sigma(I)
_cod_data_source_file c3ra23123b.txt
_cod_data_source_block salt3
_cod_depositor_comments
;
The following automatic conversions were performed:

data item '_symmetry_cell_setting' value 'Triclinic' was changed to
'triclinic' in accordance with the
/home/saulius/struct/COD-crude-data/automatic-downloads/DataCite-retrospective/RSC/depositions/lib/dictionaries/cif_core.dic
dictionary named 'cif_core.dic' version 2.4.2 last updated on
2011-04-26.

Automatic conversion script
Id: cif_fix_values 6909 2019-04-08 15:41:33Z antanas 
;
_cod_original_sg_symbol_H-M P-1
_cod_original_formula_sum ' C68 H98 N12 O11 S2'
_cod_database_code 7238923

loop_
_symmetry_equiv_pos_as_xyz
'x, y, z'
'-x, -y, -z'

loop_
_atom_site_label
_atom_site_type_symbol
_atom_site_fract_x
_atom_site_fract_y
_atom_site_fract_z
_atom_site_U_iso_or_equiv
_atom_site_adp_type
_atom_site_occupancy
_atom_site_symmetry_multiplicity
_atom_site_calc_flag
_atom_site_refinement_flags
S2 S 0.96798(6) 0.74181(6) 0.46159(7) 0.0659(3) Uani 1 1 d .
C9 C 0.4047(4) 0.9563(3) 0.1158(3) 0.0945(13) Uani 1 1 d .
C1 C 0.3091(4) 0.9370(3) 0.1043(3) 0.0887(12) Uani 1 1 d .
C4 C 0.3753(9) 1.0951(5) 0.0939(6) 0.177(4) Uani 1 1 d .
H4 H 0.3958 1.1477 0.0888 0.212 Uiso 1 1 calc R
C2 C 0.2501(5) 0.9943(3) 0.0889(4) 0.1234(18) Uani 1 1 d .
H2 H 0.1882 0.9805 0.0807 0.148 Uiso 1 1 calc R
C10 C 0.4372(6) 1.0392(4) 0.1096(4) 0.132(2) Uani 1 1 d .
C3 C 0.2878(8) 1.0771(5) 0.0859(5) 0.160(3) Uani 1 1 d .
H3 H 0.2502 1.1185 0.0782 0.193 Uiso 1 1 calc R
C8 C 0.4688(4) 0.9017(4) 0.1319(3) 0.1045(14) Uani 1 1 d .
H8 H 0.4498 0.8493 0.1382 0.125 Uiso 1 1 calc R
C6 C 0.5886(6) 0.9993(6) 0.1318(5) 0.165(3) Uani 1 1 d .
H6 H 0.6492 1.0122 0.1361 0.198 Uiso 1 1 calc R
C7 C 0.5573(4) 0.9209(5) 0.1391(4) 0.137(2) Uani 1 1 d .
H7 H 0.5970 0.8816 0.1490 0.164 Uiso 1 1 calc R
C5 C 0.5309(7) 1.0570(5) 0.1183(5) 0.156(3) Uani 1 1 d .
H5 H 0.5533 1.1099 0.1147 0.188 Uiso 1 1 calc R
C13 C 0.3474(2) 0.5677(2) 0.1119(2) 0.0626(8) Uani 1 1 d .
C12 C 0.2662(2) 0.6126(2) 0.1083(2) 0.0626(8) Uani 1 1 d .
C18 C 0.4287(2) 0.6091(2) 0.1119(2) 0.0652(9) Uani 1 1 d .
H18 H 0.4333 0.6659 0.1092 0.078 Uiso 1 1 calc R
C14 C 0.3433(3) 0.4833(2) 0.1160(3) 0.0768(10) Uani 1 1 d .
H14 H 0.2896 0.4540 0.1149 0.092 Uiso 1 1 calc R
C17 C 0.5015(2) 0.5651(2) 0.1161(2) 0.0689(9) Uani 1 1 d .
C16 C 0.4989(3) 0.4811(3) 0.1212(3) 0.0842(11) Uani 1 1 d .
H16 H 0.5487 0.4521 0.1242 0.101 Uiso 1 1 calc R
C11 C 0.2043(3) 0.8190(3) 0.1147(3) 0.0773(10) Uani 1 1 d .
C15 C 0.4184(3) 0.4428(3) 0.1216(3) 0.0889(12) Uani 1 1 d .
N3 N 0.28288(19) 0.69650(19) 0.1150(2) 0.0664(7) Uani 1 1 d .
N2 N 0.2051(2) 0.7351(2) 0.1131(2) 0.0757(9) Uani 1 1 d .
N1 N 0.2807(3) 0.8551(2) 0.1088(2) 0.0831(9) Uani 1 1 d .
N5 N 0.5849(2) 0.6081(3) 0.1133(2) 0.0873(10) Uani 1 1 d .
N4 N 0.4136(4) 0.3542(3) 0.1285(4) 0.148(2) Uani 1 1 d .
O1 O 0.19101(17) 0.56840(17) 0.09892(19) 0.0811(7) Uani 1 1 d .
O4 O 0.5842(2) 0.6777(2) 0.1023(3) 0.1169(11) Uani 1 1 d .
O5 O 0.6511(2) 0.5706(2) 0.1218(3) 0.1219(12) Uani 1 1 d .
O2 O 0.3399(3) 0.3164(3) 0.1213(5) 0.192(2) Uani 1 1 d .
O3 O 0.4842(3) 0.3241(3) 0.1423(5) 0.215(3) Uani 1 1 d .
S1 S 0.11408(9) 0.86581(8) 0.12474(11) 0.1223(5) Uani 1 1 d .
C19 C 0.7368(2) 0.7097(2) 0.3596(2) 0.0570(8) Uani 1 1 d .
C27 C 0.6444(2) 0.6958(2) 0.3559(2) 0.0597(8) Uani 1 1 d .
C28 C 0.5914(2) 0.7635(2) 0.3449(2) 0.0681(9) Uani 1 1 d .
C21 C 0.7180(3) 0.8487(3) 0.3391(3) 0.0823(11) Uani 1 1 d .
H21 H 0.7427 0.8993 0.3334 0.099 Uiso 1 1 calc R
C23 C 0.5002(3) 0.7511(3) 0.3421(3) 0.0853(12) Uani 1 1 d .
H23 H 0.4649 0.7942 0.3344 0.102 Uiso 1 1 calc R
C20 C 0.7718(3) 0.7834(2) 0.3499(2) 0.0677(9) Uani 1 1 d .
H20 H 0.8313 0.7906 0.3505 0.081 Uiso 1 1 calc R
C26 C 0.6025(2) 0.6215(2) 0.3634(3) 0.0719(10) Uani 1 1 d .
H26 H 0.6358 0.5768 0.3702 0.086 Uiso 1 1 calc R
C22 C 0.6309(3) 0.8389(3) 0.3369(3) 0.0797(11) Uani 1 1 d .
H22 H 0.5967 0.8830 0.3300 0.096 Uiso 1 1 calc R
C25 C 0.5151(3) 0.6120(3) 0.3610(3) 0.0906(12) Uani 1 1 d .
H25 H 0.4896 0.5618 0.3666 0.109 Uiso 1 1 calc R
C24 C 0.4631(3) 0.6784(3) 0.3501(3) 0.0957(13) Uani 1 1 d .
H24 H 0.4031 0.6720 0.3484 0.115 Uiso 1 1 calc R
N6 N 0.7880(2) 0.64270(19) 0.3727(2) 0.0617(7) Uani 1 1 d .
N7 N 0.8987(2) 0.57376(17) 0.4305(2) 0.0561(7) Uani 1 1 d .
N8 N 0.82426(18) 0.50449(17) 0.40883(19) 0.0597(7) Uani 1 1 d .
C31 C 0.7707(2) 0.3535(2) 0.3864(2) 0.0594(8) Uani 1 1 d .
C32 C 0.7895(2) 0.2695(2) 0.3843(2) 0.0656(9) Uani 1 1 d .
H32 H 0.8488 0.2582 0.3926 0.079 Uiso 1 1 calc R
C36 C 0.6817(2) 0.3674(2) 0.3730(3) 0.0762(10) Uani 1 1 d .
H36 H 0.6678 0.4230 0.3732 0.091 Uiso 1 1 calc R
C33 C 0.7174(3) 0.2029(2) 0.3696(3) 0.0757(10) Uani 1 1 d .
C35 C 0.6137(3) 0.2994(3) 0.3594(3) 0.0891(12) Uani 1 1 d .
C34 C 0.6304(3) 0.2158(2) 0.3583(3) 0.0864(12) Uani 1 1 d .
H34 H 0.5839 0.1706 0.3501 0.104 Uiso 1 1 calc R
C30 C 0.8489(2) 0.4270(2) 0.4051(2) 0.0547(8) Uani 1 1 d .
O6 O 0.92794(15) 0.40905(14) 0.41574(17) 0.0696(6) Uani 1 1 d .
O8 O 0.6829(3) 0.0654(2) 0.3767(3) 0.1474(15) Uani 1 1 d .
O7 O 0.8078(3) 0.0945(2) 0.3588(3) 0.1428(16) Uani 1 1 d .
O10 O 0.5074(3) 0.3924(3) 0.3543(5) 0.197(3) Uani 1 1 d .
O9 O 0.4594(3) 0.2572(3) 0.3340(4) 0.182(2) Uani 1 1 d .
N9 N 0.7382(3) 0.1144(2) 0.3691(3) 0.1040(12) Uani 1 1 d .
N10 N 0.5204(3) 0.3187(3) 0.3490(4) 0.1358(18) Uani 1 1 d .
C29 C 0.8805(2) 0.6504(2) 0.4199(2) 0.0514(7) Uani 1 1 d .
C37 C 0.1563(3) 0.1232(3) 0.4013(3) 0.0868(12) Uani 1 1 d .
H37A H 0.1132 0.1569 0.4206 0.104 Uiso 1 1 calc R
H37B H 0.2125 0.1354 0.4557 0.104 Uiso 1 1 calc R
C39 C 0.1045(6) -0.0023(5) 0.4321(5) 0.177(3) Uani 1 1 d D
H39A H 0.1655 -0.0073 0.4700 0.212 Uiso 1 1 calc R
H39B H 0.0846 0.0456 0.4706 0.212 Uiso 1 1 calc R
C38 C 0.1121(4) 0.0228(4) 0.3569(4) 0.1211(17) Uani 1 1 d .
H38A H 0.1507 -0.0124 0.3310 0.145 Uiso 1 1 calc R
H38B H 0.0504 0.0101 0.3084 0.145 Uiso 1 1 calc R
C40 C 0.0368(8) -0.0893(7) 0.3909(7) 0.298(7) Uani 1 1 d D
H40A H -0.0257 -0.0797 0.3685 0.447 Uiso 1 1 calc R
H40B H 0.0447 -0.1132 0.4361 0.447 Uiso 1 1 calc R
H40C H 0.0469 -0.1322 0.3411 0.447 Uiso 1 1 calc R
C41 C 0.0978(3) 0.1378(3) 0.2530(3) 0.0837(11) Uani 1 1 d .
H41A H 0.1173 0.1625 0.2170 0.100 Uiso 1 1 calc R
H41B H 0.0782 0.0717 0.2190 0.100 Uiso 1 1 calc R
C42 C 0.0144(3) 0.1740(4) 0.2627(4) 0.1124(15) Uani 1 1 d .
H42A H 0.0295 0.2404 0.2868 0.135 Uiso 1 1 calc R
H42B H -0.0008 0.1570 0.3055 0.135 Uiso 1 1 calc R
C44 C -0.1534(6) 0.1557(8) 0.1698(6) 0.244(5) Uani 1 1 d .
H44A H -0.1712 0.1321 0.2068 0.366 Uiso 1 1 calc R
H44B H -0.2011 0.1284 0.1082 0.366 Uiso 1 1 calc R
H44C H -0.1465 0.2210 0.1941 0.366 Uiso 1 1 calc R
C43 C -0.0701(4) 0.1351(5) 0.1701(4) 0.147(2) Uani 1 1 d .
H43A H -0.0550 0.1568 0.1299 0.176 Uiso 1 1 calc R
H43B H -0.0791 0.0689 0.1439 0.176 Uiso 1 1 calc R
C45 C 0.2194(3) 0.2626(3) 0.3979(3) 0.0785(10) Uani 1 1 d .
H45A H 0.1732 0.2871 0.4191 0.094 Uiso 1 1 calc R
H45B H 0.2757 0.2726 0.4515 0.094 Uiso 1 1 calc R
C46 C 0.2426(3) 0.3171(3) 0.3504(3) 0.0826(11) Uani 1 1 d .
H46A H 0.1850 0.3198 0.3053 0.099 Uiso 1 1 calc R
H46B H 0.2795 0.2870 0.3188 0.099 Uiso 1 1 calc R
C47 C 0.2973(3) 0.4137(3) 0.4189(3) 0.0976(13) Uani 1 1 d .
H47A H 0.2659 0.4388 0.4585 0.117 Uiso 1 1 calc R
H47B H 0.3594 0.4110 0.4568 0.117 Uiso 1 1 calc R
C48 C 0.3071(4) 0.4769(4) 0.3754(4) 0.1218(17) Uani 1 1 d .
H48A H 0.3294 0.4485 0.3294 0.183 Uiso 1 1 calc R
H48B H 0.3511 0.5331 0.4211 0.183 Uiso 1 1 calc R
H48C H 0.2472 0.4897 0.3478 0.183 Uiso 1 1 calc R
C49 C 0.2555(3) 0.1148(3) 0.3158(3) 0.0792(10) Uani 1 1 d .
H49A H 0.2710 0.1410 0.2787 0.095 Uiso 1 1 calc R
H49B H 0.2280 0.0500 0.2780 0.095 Uiso 1 1 calc R
C50 C 0.3457(3) 0.1242(4) 0.3945(4) 0.1150(17) Uani 1 1 d .
H50A H 0.3802 0.1877 0.4279 0.138 Uiso 1 1 calc R
H50B H 0.3321 0.1043 0.4363 0.138 Uiso 1 1 calc R
C51 C 0.4029(4) 0.0649(5) 0.3541(5) 0.140(2) Uani 1 1 d D
H51A H 0.3600 0.0142 0.2978 0.168 Uiso 1 1 calc R
H51B H 0.4403 0.1008 0.3383 0.168 Uiso 1 1 calc R
C52 C 0.4655(11) 0.0274(11) 0.4124(9) 0.420(13) Uani 1 1 d D
H52A H 0.4839 0.0676 0.4755 0.630 Uiso 1 1 calc R
H52B H 0.5203 0.0220 0.4001 0.630 Uiso 1 1 calc R
H52C H 0.4336 -0.0320 0.4001 0.630 Uiso 1 1 calc R
C53 C 0.8965(2) 0.5059(3) 0.2040(2) 0.0697(9) Uani 1 1 d .
H53A H 0.9316 0.4776 0.2427 0.084 Uiso 1 1 calc R
H53B H 0.8731 0.5524 0.2399 0.084 Uiso 1 1 calc R
C54 C 0.8133(3) 0.4339(3) 0.1253(3) 0.0793(10) Uani 1 1 d .
H54A H 0.8346 0.3866 0.0878 0.095 Uiso 1 1 calc R
H54B H 0.7744 0.4612 0.0875 0.095 Uiso 1 1 calc R
C55 C 0.7564(3) 0.3919(3) 0.1629(3) 0.0968(13) Uani 1 1 d .
H55A H 0.7986 0.3731 0.2074 0.116 Uiso 1 1 calc R
H55B H 0.7303 0.4389 0.1948 0.116 Uiso 1 1 calc R
C56 C 0.6779(4) 0.3111(4) 0.0924(4) 0.1294(18) Uani 1 1 d .
H56A H 0.6364 0.3282 0.0469 0.194 Uiso 1 1 calc R
H56B H 0.6437 0.2913 0.1212 0.194 Uiso 1 1 calc R
H56C H 0.7032 0.2619 0.0639 0.194 Uiso 1 1 calc R
C59 C 1.0686(3) 0.3522(3) 0.0764(3) 0.0782(10) Uani 1 1 d .
H59A H 1.0129 0.3236 0.0192 0.094 Uiso 1 1 calc R
H59B H 1.1127 0.3883 0.0670 0.094 Uiso 1 1 calc R
C57 C 0.9976(2) 0.4850(2) 0.1174(2) 0.0667(9) Uani 1 1 d .
H57A H 0.9443 0.4521 0.0588 0.080 Uiso 1 1 calc R
H57B H 1.0426 0.5192 0.1074 0.080 Uiso 1 1 calc R
C58 C 1.0418(3) 0.4156(3) 0.1477(3) 0.0833(11) Uani 1 1 d .
H58A H 0.9980 0.3805 0.1583 0.100 Uiso 1 1 calc R
H58B H 1.0973 0.4468 0.2048 0.100 Uiso 1 1 calc R
C60 C 1.1116(4) 0.2781(3) 0.0984(3) 0.1061(15) Uani 1 1 d .
H60A H 1.1709 0.3053 0.1507 0.159 Uiso 1 1 calc R
H60B H 1.1211 0.2376 0.0470 0.159 Uiso 1 1 calc R
H60C H 1.0704 0.2441 0.1116 0.159 Uiso 1 1 calc R
C61 C 1.0446(2) 0.6131(3) 0.2722(2) 0.0715(10) Uani 1 1 d .
H61A H 1.0188 0.6504 0.3125 0.086 Uiso 1 1 calc R
H61B H 1.0750 0.5733 0.2990 0.086 Uiso 1 1 calc R
C62 C 1.1187(3) 0.6759(3) 0.2701(3) 0.0824(11) Uani 1 1 d .
H62A H 1.0906 0.7194 0.2477 0.099 Uiso 1 1 calc R
H62B H 1.1441 0.6401 0.2286 0.099 Uiso 1 1 calc R
C63 C 1.1971(3) 0.7273(3) 0.3646(3) 0.1071(15) Uani 1 1 d .
H63A H 1.2306 0.6844 0.3836 0.129 Uiso 1 1 calc R
H63B H 1.1707 0.7562 0.4078 0.129 Uiso 1 1 calc R
C64 C 1.2653(3) 0.7999(4) 0.3661(4) 0.1307(19) Uani 1 1 d .
H64A H 1.2976 0.7708 0.3296 0.196 Uiso 1 1 calc R
H64B H 1.3101 0.8360 0.4280 0.196 Uiso 1 1 calc R
H64C H 1.2314 0.8390 0.3419 0.196 Uiso 1 1 calc R
C65 C 0.9171(3) 0.6093(3) 0.1300(2) 0.0703(9) Uani 1 1 d .
H65A H 0.9624 0.6355 0.1143 0.084 Uiso 1 1 calc R
H65B H 0.8659 0.5674 0.0730 0.084 Uiso 1 1 calc R
C66 C 0.8785(3) 0.6860(3) 0.1777(3) 0.0759(10) Uani 1 1 d .
H66A H 0.9264 0.7258 0.2379 0.091 Uiso 1 1 calc R
H66B H 0.8255 0.6610 0.1851 0.091 Uiso 1 1 calc R
C67 C 0.8474(4) 0.7404(4) 0.1196(4) 0.1134(16) Uani 1 1 d .
H67A H 0.9010 0.7627 0.1115 0.136 Uiso 1 1 calc R
H67B H 0.8006 0.6988 0.0596 0.136 Uiso 1 1 calc R
C68 C 0.8075(4) 0.8207(4) 0.1570(4) 0.135(2) Uani 1 1 d .
H68A H 0.7520 0.7994 0.1620 0.202 Uiso 1 1 calc R
H68B H 0.7918 0.8510 0.1165 0.202 Uiso 1 1 calc R
H68C H 0.8531 0.8629 0.2163 0.202 Uiso 1 1 calc R
N12 N 0.96392(19) 0.55347(19) 0.18112(18) 0.0631(7) Uani 1 1 d .
N11 N 0.1821(2) 0.1593(2) 0.3418(2) 0.0731(8) Uani 1 1 d .
O11 O 0.0672(3) 0.4424(3) 0.3655(3) 0.1191(12) Uani 1 1 d D
H2N H 0.161(3) 0.707(3) 0.123(3) 0.091(14) Uiso 1 1 d .
H1N H 0.326(3) 0.822(3) 0.115(3) 0.110(15) Uiso 1 1 d .
H7N H 0.959(2) 0.577(2) 0.465(2) 0.069(10) Uiso 1 1 d .
H6N H 0.7525(19) 0.594(2) 0.3620(19) 0.045(8) Uiso 1 1 d .
H11A H 0.014(3) 0.419(4) 0.370(4) 0.15(2) Uiso 1 1 d D
H11B H 0.115(4) 0.476(5) 0.420(3) 0.23(4) Uiso 1 1 d D

loop_
_atom_site_aniso_label
_atom_site_aniso_U_11
_atom_site_aniso_U_22
_atom_site_aniso_U_33
_atom_site_aniso_U_23
_atom_site_aniso_U_13
_atom_site_aniso_U_12
S2 0.0713(5) 0.0541(5) 0.0897(7) 0.0373(5) 0.0432(5) 0.0216(4)
C9 0.139(4) 0.065(3) 0.068(3) 0.022(2) 0.040(3) -0.001(3)
C1 0.142(4) 0.054(2) 0.071(3) 0.026(2) 0.044(3) 0.031(2)
C4 0.335(13) 0.081(4) 0.164(7) 0.069(4) 0.137(9) 0.061(7)
C2 0.201(6) 0.089(3) 0.113(4) 0.056(3) 0.079(4) 0.074(4)
C10 0.215(7) 0.074(3) 0.096(4) 0.031(3) 0.062(4) -0.005(4)
C3 0.295(11) 0.107(5) 0.150(6) 0.082(5) 0.130(8) 0.106(7)
C8 0.103(3) 0.097(3) 0.103(4) 0.046(3) 0.031(3) 0.002(3)
C6 0.150(6) 0.172(7) 0.140(6) 0.059(6) 0.042(5) -0.037(6)
C7 0.114(4) 0.143(5) 0.141(5) 0.068(4) 0.038(4) -0.022(4)
C5 0.210(9) 0.115(5) 0.125(5) 0.043(4) 0.070(6) -0.046(5)
C13 0.066(2) 0.0538(19) 0.057(2) 0.0178(16) 0.0189(16) 0.0088(16)
C12 0.069(2) 0.056(2) 0.057(2) 0.0189(17) 0.0249(16) 0.0122(17)
C18 0.070(2) 0.0551(19) 0.061(2) 0.0184(17) 0.0232(17) 0.0110(17)
C14 0.075(2) 0.063(2) 0.092(3) 0.036(2) 0.031(2) 0.0119(18)
C17 0.058(2) 0.065(2) 0.065(2) 0.0159(18) 0.0186(16) 0.0060(17)
C16 0.073(2) 0.074(3) 0.097(3) 0.036(2) 0.025(2) 0.026(2)
C11 0.081(3) 0.059(2) 0.068(2) 0.0098(19) 0.022(2) 0.0207(19)
C15 0.083(3) 0.071(2) 0.116(4) 0.050(3) 0.034(2) 0.024(2)
N3 0.0665(17) 0.0582(17) 0.075(2) 0.0273(15) 0.0299(15) 0.0179(14)
N2 0.077(2) 0.0586(18) 0.091(2) 0.0235(17) 0.0408(18) 0.0206(16)
N1 0.097(3) 0.064(2) 0.094(3) 0.0338(19) 0.042(2) 0.0287(19)
N5 0.073(2) 0.075(2) 0.093(3) 0.018(2) 0.0311(18) 0.0082(19)
N4 0.113(3) 0.108(3) 0.276(7) 0.127(4) 0.087(4) 0.054(3)
O1 0.0756(16) 0.0645(15) 0.103(2) 0.0276(14) 0.0451(14) 0.0108(13)
O4 0.096(2) 0.096(2) 0.178(4) 0.063(2) 0.072(2) 0.0166(18)
O5 0.0748(18) 0.107(2) 0.176(4) 0.044(2) 0.055(2) 0.0299(18)
O2 0.142(3) 0.130(3) 0.378(8) 0.170(5) 0.118(4) 0.053(3)
O3 0.164(4) 0.166(4) 0.439(10) 0.211(6) 0.160(5) 0.103(3)
S1 0.0922(8) 0.0752(7) 0.1585(13) 0.0108(8) 0.0441(8) 0.0334(6)
C19 0.071(2) 0.0498(18) 0.052(2) 0.0232(15) 0.0232(16) 0.0267(15)
C27 0.068(2) 0.0494(18) 0.054(2) 0.0208(16) 0.0159(15) 0.0223(15)
C28 0.072(2) 0.063(2) 0.060(2) 0.0213(18) 0.0199(17) 0.0297(17)
C21 0.109(3) 0.069(2) 0.097(3) 0.054(2) 0.050(2) 0.044(2)
C23 0.073(2) 0.077(3) 0.088(3) 0.026(2) 0.020(2) 0.035(2)
C20 0.087(2) 0.063(2) 0.074(2) 0.0416(19) 0.0398(19) 0.0345(18)
C26 0.063(2) 0.060(2) 0.083(3) 0.0293(19) 0.0198(18) 0.0192(17)
C22 0.098(3) 0.064(2) 0.091(3) 0.042(2) 0.038(2) 0.045(2)
C25 0.069(2) 0.078(3) 0.118(4) 0.041(3) 0.029(2) 0.019(2)
C24 0.066(2) 0.091(3) 0.116(4) 0.036(3) 0.029(2) 0.024(2)
N6 0.0659(18) 0.0453(15) 0.077(2) 0.0302(15) 0.0264(15) 0.0205(14)
N7 0.0589(16) 0.0476(15) 0.0726(19) 0.0321(14) 0.0301(14) 0.0201(13)
N8 0.0629(16) 0.0464(14) 0.0777(19) 0.0301(14) 0.0322(14) 0.0204(12)
C31 0.066(2) 0.0458(17) 0.065(2) 0.0249(16) 0.0234(16) 0.0164(15)
C32 0.069(2) 0.0492(18) 0.074(2) 0.0272(17) 0.0218(17) 0.0180(16)
C36 0.073(2) 0.0443(18) 0.108(3) 0.030(2) 0.035(2) 0.0173(17)
C33 0.089(3) 0.0434(18) 0.086(3) 0.0279(19) 0.026(2) 0.0149(18)
C35 0.070(2) 0.057(2) 0.132(4) 0.032(2) 0.042(2) 0.0117(18)
C34 0.080(3) 0.054(2) 0.119(4) 0.036(2) 0.036(2) 0.0059(19)
C30 0.0600(19) 0.0474(17) 0.059(2) 0.0258(15) 0.0226(15) 0.0196(14)
O6 0.0636(14) 0.0561(13) 0.0949(18) 0.0367(13) 0.0317(12) 0.0251(11)
O8 0.160(3) 0.075(2) 0.229(5) 0.089(3) 0.078(3) 0.023(2)
O7 0.127(3) 0.076(2) 0.239(5) 0.083(3) 0.069(3) 0.049(2)
O10 0.098(2) 0.093(3) 0.413(8) 0.108(4) 0.115(4) 0.043(2)
O9 0.099(2) 0.119(3) 0.350(7) 0.106(4) 0.109(4) 0.022(2)
N9 0.109(3) 0.055(2) 0.138(3) 0.050(2) 0.032(3) 0.017(2)
N10 0.079(3) 0.083(3) 0.246(6) 0.065(3) 0.072(3) 0.017(2)
C29 0.0659(19) 0.0504(17) 0.0542(19) 0.0269(15) 0.0347(16) 0.0264(14)
C37 0.112(3) 0.093(3) 0.083(3) 0.045(2) 0.059(3) 0.033(2)
C39 0.217(8) 0.171(7) 0.196(8) 0.110(6) 0.113(6) 0.021(6)
C38 0.145(4) 0.134(5) 0.125(4) 0.073(4) 0.081(4) 0.022(4)
C40 0.292(13) 0.324(15) 0.273(13) 0.168(12) 0.090(10) -0.077(12)
C41 0.088(3) 0.096(3) 0.062(2) 0.032(2) 0.029(2) 0.014(2)
C42 0.092(3) 0.138(4) 0.105(4) 0.056(3) 0.034(3) 0.028(3)
C44 0.151(7) 0.362(15) 0.168(8) 0.075(9) 0.046(6) 0.073(8)
C43 0.088(3) 0.220(7) 0.132(5) 0.081(5) 0.035(3) 0.044(4)
C45 0.088(3) 0.079(3) 0.062(2) 0.021(2) 0.030(2) 0.026(2)
C46 0.085(3) 0.089(3) 0.079(3) 0.038(2) 0.035(2) 0.028(2)
C47 0.087(3) 0.087(3) 0.105(3) 0.034(3) 0.030(2) 0.023(2)
C48 0.112(4) 0.100(4) 0.157(5) 0.063(4) 0.050(3) 0.019(3)
C49 0.099(3) 0.081(3) 0.075(3) 0.033(2) 0.053(2) 0.030(2)
C50 0.116(4) 0.161(5) 0.104(4) 0.068(4) 0.064(3) 0.075(4)
C51 0.146(5) 0.163(5) 0.169(6) 0.087(5) 0.102(4) 0.083(4)
C52 0.69(3) 0.53(2) 0.55(3) 0.44(2) 0.53(3) 0.52(3)
C53 0.079(2) 0.083(2) 0.059(2) 0.031(2) 0.0392(19) 0.0255(19)
C54 0.080(2) 0.090(3) 0.071(3) 0.029(2) 0.038(2) 0.019(2)
C55 0.097(3) 0.101(3) 0.101(3) 0.039(3) 0.053(3) 0.021(3)
C56 0.131(4) 0.127(4) 0.126(5) 0.047(4) 0.059(4) 0.007(4)
C59 0.101(3) 0.079(2) 0.067(2) 0.032(2) 0.045(2) 0.032(2)
C57 0.077(2) 0.076(2) 0.052(2) 0.0227(18) 0.0349(17) 0.0226(18)
C58 0.097(3) 0.107(3) 0.069(3) 0.045(2) 0.047(2) 0.047(2)
C60 0.144(4) 0.117(4) 0.104(4) 0.065(3) 0.075(3) 0.073(3)
C61 0.074(2) 0.086(2) 0.048(2) 0.0191(18) 0.0259(17) 0.0246(19)
C62 0.074(2) 0.090(3) 0.072(3) 0.020(2) 0.032(2) 0.019(2)
C63 0.080(3) 0.110(4) 0.092(3) 0.015(3) 0.021(2) 0.017(3)
C64 0.077(3) 0.121(4) 0.142(5) 0.020(4) 0.027(3) 0.007(3)
C65 0.075(2) 0.078(2) 0.060(2) 0.0304(19) 0.0277(18) 0.0212(18)
C66 0.078(2) 0.077(2) 0.071(2) 0.026(2) 0.0325(19) 0.0219(19)
C67 0.143(4) 0.123(4) 0.112(4) 0.066(3) 0.068(3) 0.074(3)
C68 0.160(5) 0.125(4) 0.162(6) 0.082(4) 0.085(4) 0.069(4)
N12 0.0712(17) 0.0731(18) 0.0511(17) 0.0253(14) 0.0311(14) 0.0227(14)
N11 0.086(2) 0.082(2) 0.0601(19) 0.0298(17) 0.0386(16) 0.0237(16)
O11 0.115(3) 0.180(4) 0.102(3) 0.078(3) 0.065(2) 0.050(3)

loop_
_atom_type_symbol
_atom_type_description
_atom_type_scat_dispersion_real
_atom_type_scat_dispersion_imag
_atom_type_scat_source
C C 0.0033 0.0016 'International Tables Vol C Tables 4.2.6.8 and 6.1.1.4'
H H 0.0000 0.0000 'International Tables Vol C Tables 4.2.6.8 and 6.1.1.4'
N N 0.0061 0.0033 'International Tables Vol C Tables 4.2.6.8 and 6.1.1.4'
O O 0.0106 0.0060 'International Tables Vol C Tables 4.2.6.8 and 6.1.1.4'
S S 0.1246 0.1234 'International Tables Vol C Tables 4.2.6.8 and 6.1.1.4'

loop_
_geom_angle_atom_site_label_1
_geom_angle_atom_site_label_2
_geom_angle_atom_site_label_3
_geom_angle
C8 C9 C1 125.5(4)
C8 C9 C10 117.1(6)
C1 C9 C10 117.4(5)
C2 C1 N1 122.7(5)
C2 C1 C9 122.2(5)
N1 C1 C9 115.1(4)
C3 C4 C10 123.0(7)
C1 C2 C3 117.5(6)
C4 C10 C5 124.0(7)
C4 C10 C9 118.5(7)
C5 C10 C9 117.5(7)
C4 C3 C2 121.3(7)
C7 C8 C9 123.4(5)
C5 C6 C7 120.0(7)
C8 C7 C6 119.9(7)
C6 C5 C10 122.0(7)
C14 C13 C18 118.5(3)
C14 C13 C12 119.6(3)
C18 C13 C12 121.9(3)
O1 C12 N3 127.1(3)
O1 C12 C13 119.3(3)
N3 C12 C13 113.6(3)
C17 C18 C13 119.4(3)
C15 C14 C13 120.0(3)
C18 C17 C16 122.8(3)
C18 C17 N5 118.7(3)
C16 C17 N5 118.5(3)
C15 C16 C17 116.2(3)
N2 C11 N1 112.6(3)
N2 C11 S1 118.7(3)
N1 C11 S1 128.7(3)
C14 C15 C16 123.2(4)
C14 C15 N4 119.1(4)
C16 C15 N4 117.7(4)
C12 N3 N2 110.7(3)
C11 N2 N3 121.4(3)
C11 N1 C1 133.7(4)
O4 N5 O5 123.6(4)
O4 N5 C17 118.3(3)
O5 N5 C17 118.1(4)
O3 N4 O2 124.3(4)
O3 N4 C15 117.7(5)
O2 N4 C15 118.0(4)
C20 C19 N6 122.9(3)
C20 C19 C27 120.8(3)
N6 C19 C27 116.3(3)
C26 C27 C19 124.6(3)
C26 C27 C28 117.7(3)
C19 C27 C28 117.7(3)
C22 C28 C23 122.3(3)
C22 C28 C27 119.4(3)
C23 C28 C27 118.3(3)
C22 C21 C20 120.9(4)
C24 C23 C28 121.7(4)
C19 C20 C21 120.1(3)
C25 C26 C27 122.5(3)
C21 C22 C28 121.1(3)
C26 C25 C24 119.8(4)
C23 C24 C25 120.0(4)
C29 N6 C19 131.1(3)
C29 N7 N8 119.4(3)
C30 N8 N7 113.2(2)
C36 C31 C32 119.1(3)
C36 C31 C30 122.1(3)
C32 C31 C30 118.8(3)
C31 C32 C33 118.4(3)
C35 C36 C31 119.9(3)
C34 C33 C32 123.4(3)
C34 C33 N9 118.4(4)
C32 C33 N9 118.2(4)
C36 C35 C34 122.5(4)
C36 C35 N10 117.9(3)
C34 C35 N10 119.5(4)
C33 C34 C35 116.7(3)
O6 C30 N8 127.8(3)
O6 C30 C31 118.5(3)
N8 C30 C31 113.6(3)
O8 N9 O7 124.4(4)
O8 N9 C33 117.4(4)
O7 N9 C33 118.3(4)
O10 N10 O9 122.8(4)
O10 N10 C35 119.4(4)
O9 N10 C35 117.7(4)
N7 C29 N6 112.5(3)
N7 C29 S2 120.7(2)
N6 C29 S2 126.8(2)
N11 C37 C38 114.9(4)
C40 C39 C38 109.8(7)
C37 C38 C39 106.5(5)
C42 C41 N11 115.7(3)
C41 C42 C43 110.3(5)
C44 C43 C42 116.7(6)
C46 C45 N11 116.7(3)
C45 C46 C47 110.6(4)
C48 C47 C46 113.5(4)
N11 C49 C50 116.1(3)
C51 C50 C49 107.3(4)
C52 C51 C50 115.9(6)
C54 C53 N12 117.3(3)
C53 C54 C55 109.1(3)
C56 C55 C54 115.0(4)
C60 C59 C58 115.1(3)
C58 C57 N12 117.2(3)
C57 C58 C59 110.4(3)
C62 C61 N12 116.5(3)
C61 C62 C63 110.7(4)
C62 C63 C64 111.3(4)
C66 C65 N12 117.7(3)
C65 C66 C67 108.3(3)
C68 C67 C66 116.0(4)
C53 N12 C61 105.4(2)
C53 N12 C65 111.4(3)
C61 N12 C65 112.0(3)
C53 N12 C57 111.7(3)
C61 N12 C57 111.4(3)
C65 N12 C57 105.1(2)
C37 N11 C49 111.0(3)
C37 N11 C41 111.0(3)
C49 N11 C41 106.5(3)
C37 N11 C45 106.0(3)
C49 N11 C45 111.0(3)
C41 N11 C45 111.5(3)

loop_
_geom_bond_atom_site_label_1
_geom_bond_atom_site_label_2
_geom_bond_distance
S2 C29 1.679(3)
C9 C8 1.392(7)
C9 C1 1.438(7)
C9 C10 1.450(7)
C1 C2 1.370(6)
C1 N1 1.399(5)
C4 C3 1.331(11)
C4 C10 1.384(10)
C2 C3 1.446(9)
C10 C5 1.422(10)
C8 C7 1.354(7)
C6 C5 1.357(10)
C6 C7 1.387(9)
C13 C14 1.380(5)
C13 C18 1.402(5)
C13 C12 1.495(5)
C12 O1 1.263(4)
C12 N3 1.311(4)
C18 C17 1.375(5)
C14 C15 1.370(5)
C17 C16 1.382(5)
C17 N5 1.466(5)
C16 C15 1.374(5)
C11 N2 1.339(5)
C11 N1 1.353(5)
C11 S1 1.679(4)
C15 N4 1.470(5)
N3 N2 1.397(4)
N5 O4 1.199(4)
N5 O5 1.222(4)
N4 O3 1.214(5)
N4 O2 1.215(5)
C19 C20 1.364(4)
C19 N6 1.416(4)
C19 C27 1.427(5)
C27 C26 1.395(5)
C27 C28 1.435(4)
C28 C22 1.399(5)
C28 C23 1.414(5)
C21 C22 1.350(5)
C21 C20 1.408(5)
C23 C24 1.346(6)
C26 C25 1.354(5)
C25 C24 1.407(5)
N6 C29 1.352(4)
N7 C29 1.339(4)
N7 N8 1.399(4)
N8 C30 1.312(4)
C31 C36 1.377(4)
C31 C32 1.388(4)
C31 C30 1.503(4)
C32 C33 1.390(5)
C36 C35 1.369(5)
C33 C34 1.349(5)
C33 N9 1.475(5)
C35 C34 1.377(5)
C35 N10 1.476(5)
C30 O6 1.254(3)
O8 N9 1.210(5)
O7 N9 1.213(5)
O10 N10 1.189(5)
O9 N10 1.215(5)
C37 N11 1.502(5)
C37 C38 1.499(6)
C39 C40 1.460(7)
C39 C38 1.530(7)
C41 C42 1.505(6)
C41 N11 1.514(5)
C42 C43 1.527(7)
C44 C43 1.367(9)
C45 C46 1.505(5)
C45 N11 1.527(5)
C46 C47 1.519(6)
C47 C48 1.495(6)
C49 N11 1.511(4)
C49 C50 1.515(6)
C50 C51 1.509(6)
C51 C52 1.460(7)
C53 C54 1.505(5)
C53 N12 1.510(4)
C54 C55 1.529(5)
C55 C56 1.498(7)
C59 C60 1.501(5)
C59 C58 1.500(5)
C57 C58 1.500(5)
C57 N12 1.522(4)
C61 C62 1.510(5)
C61 N12 1.516(4)
C62 C63 1.513(6)
C63 C64 1.519(7)
C65 C66 1.512(5)
C65 N12 1.517(4)
C66 C67 1.528(5)
C67 C68 1.505(7)
